data_2100771
loop_
_publ_author_name
'Kawata, T.'
'Uekusa, H.'
'Ohba, S.'
'Furukawa, T.'
'Tokii, T.'
'Muto, Y.'
'Kato, M.'

_publ_section_title
;
 Magneto-structural correlation in dimeric copper(II) benzoates
;
_journal_issue 3
_journal_name_full 'Acta Crystallographica Section B'
_journal_page_first 253
_journal_page_last 261
_journal_paper_doi 10.1107/S0108768191012697
_journal_volume 48
_journal_year 1992
_chemical_formula_moiety '4(C7 H5 O2),Cu2,2(C6 H7 N1)'
_chemical_formula_sum 'C40 H34 Cu2 N2 O8'
_chemical_formula_weight 797.8
_space_group_IT_number 14
_space_group_name_Hall '-P 2yn'
_space_group_name_H-M_alt 'P 1 21/n 1'
_symmetry_cell_setting monoclinic
_symmetry_space_group_name_H-M 'P 1 21/n 1'
_cell_angle_alpha 90
_cell_angle_beta 95.560(10)
_cell_angle_gamma 90
_cell_formula_units_Z 2
_cell_length_a 17.326(2)
_cell_length_b 10.5540(10)
_cell_length_c 10.655(2)
_cell_volume 1939.2(5)
_diffrn_radiation_type Mo
_diffrn_radiation_wavelength 0.71073
_exptl_absorpt_coefficient_mu 1.149
_exptl_crystal_density_diffrn 1.37
_exptl_crystal_density_meas 1.41(2)
_exptl_crystal_F_000 820
_cod_data_source_file as0548.cif
_cod_data_source_block as0548b
_cod_original_cell_volume 1939.2(4)
_cod_original_sg_symbol_H-M 'P 21/n'
_cod_database_code 2100771

loop_
_space_group_symop_id
_space_group_symop_operation_xyz
1 x,y,z
2 -x+1/2,y+1/2,-z+1/2
3 -x,-y,-z
4 x+1/2,-y+1/2,z+1/2

loop_
_atom_site_label
_atom_site_fract_x
_atom_site_fract_y
_atom_site_fract_z
Cu .05025(3) .05735(5) .08397(5)
O(1) .0308(2) .2023(3) -.0304(3)
O(2) -.0416(2) .1052(4) .1696(3)
O(3) .0530(2) -.1072(3) .1733(3)
O(4) .1247(2) -.0099(3) -.0279(3)
N .1376(2) .1486(4) .2099(4)
C(1) -.0151(3) .2007(5) -.1308(5)
C(2) -.0239(3) .3222(5) -.2039(5)
C(3) .0090(4) .4328(5) -.1530(6)
C(4) -.0028(5) .5471(6) -.2191(7)
C(5) -.0441(5) .5483(7) -.3360(8)
C(6) -.0736(5) .4382(7) -.3875(8)
C(7) -.0650(4) .3253(6) -.3211(6)
C(8) -.1082(3) .0755(4) .1255(5)
C(9) -.1754(3) .1246(5) .1924(5)
C(10) -.1613(3) .2006(5) .2976(5)
C(11) -.2242(4) .2466(6) .3577(6)
C(12) -.2973(4) .2192(7) .3132(7)
C(13) -.3117(3) .1432(8) .2056(7)
C(14) -.2504(3) .0952(6) .1459(6)
C(15) .1636(5) .0987(6) .3180(7)
C(16) .2298(4) .1421(7) .3944(7)
C(17) .2626(4) .2457(8) .3538(8)
C(18) .2332(5) .3080(10) .2455(8)
C(19) .1720(5) .2505(8) .1767(7)
C(20) .2634(8) .0777(10) .5068(12)
H(C3) .041(3) .429(4) -.065(5)
H(C4) .019(3) .629(5) -.174(5)
H(C5) -.055(3) .639(5) -.383(5)
H(C6) -.096(3) .435(5) -.473(5)
H(C7) -.091(3) .238(4) -.362(4)
H(C10) -.109(3) .240(4) .337(4)
H(C11) -.215(3) .314(5) .424(4)
H(C12) -.348(3) .258(5) .344(5)
H(C13) -.373(3) .125(5) .160(5)
H(C14) -.261(3) .033(4) .063(5)
H(C15) .137(3) .007(5) .336(5)
H(C17) .306(3) .292(5) .400(5)
H(C18) .256(3) .401(5) .214(5)
H(C19) .152(3) .283(5) .091(5)
H(C20)1 .247(3) -.016(5) .503(5)
H(C20)2 .238(3) .125(5) .596(5)
H(C20)3 .324(3) .094(5) .529(5)

loop_
_geom_bond_atom_site_label_1
_geom_bond_atom_site_label_2
_geom_bond_distance
Cu O(1) 1.965(3)
Cu O(2) 1.975(4)
Cu O(3) 1.979(3)
Cu O(4) 1.971(4)
Cu N 2.151(4)
O(1) C(1) 1.270(6)
O(2) C(8) 1.243(6)
O(3) C(1) 1.246(6)
O(4) C(8) 1.259(6)
N C(15) 1.306(8)
N C(19) 1.295(9)
C(1) C(2) 1.500(7)
C(8) C(9) 1.514(8)
